data_8104828
loop_
_publ_author_name
'Hosten, Eric C.'
'Betz, Richard'

_publ_section_title
;
 Redetermination of the crystal structure of 3,3,3-triphenylpropanoic
 acid, C21H18O2&#x00A0;-- Deposition of hydrogen atomic coordinates
;
_journal_issue 2
_journal_name_full 'Zeitschrift f\"ur Kristallographie - New Crystal Structures'
_journal_page_first 349
_journal_page_last 351
_journal_paper_doi 10.1515/ncrs-2020-0570
_journal_volume 236
_journal_year 2021
_chemical_formula_moiety 'C21 H18 O2'
_chemical_formula_sum 'C21 H18 O2'
_chemical_formula_weight 302.35
_chemical_name_common '3,3,3-triphenylpropionic acid'
_chemical_name_systematic '3,3,3-triphenylpropionic acid'
_space_group_crystal_system triclinic
_space_group_IT_number 2
_space_group_name_Hall '-P 1'
_space_group_name_H-M_alt 'P -1'
_atom_sites_solution_hydrogens geom
_atom_sites_solution_primary SHELXS
_atom_sites_solution_secondary difmap
_cell_angle_alpha 65.510(2)
_cell_angle_beta 63.539(2)
_cell_angle_gamma 84.842(2)
_cell_formula_units_Z 2
_cell_length_a 9.8213(6)
_cell_length_b 9.9212(6)
_cell_length_c 10.0400(6)
_cell_measurement_reflns_used 6212
_cell_measurement_temperature 200(2)
_cell_measurement_theta_max 28.22
_cell_measurement_theta_min 2.33
_cell_volume 791.59(9)
_computing_cell_refinement 'SAINT [1]'
_computing_data_collection 'APEX2 [1]'
_computing_data_reduction 'SAINT [1]'
_computing_molecular_graphics 'ORTEP3 [3], Mercury [4]'
_computing_publication_material 'SHELXL-97 [2], PLATON [5]'
_computing_structure_refinement 'SHELXL-97 [2]'
_computing_structure_solution 'SHELXS-97 [2]'
_diffrn_ambient_temperature 200(2)
_diffrn_measured_fraction_theta_full 1.000
_diffrn_measured_fraction_theta_max 0.996
_diffrn_measurement_device_type 'Bruker APEX-II CCD'
_diffrn_measurement_method '\f and \w scans'
_diffrn_radiation_monochromator graphite
_diffrn_radiation_type MoK\a
_diffrn_radiation_wavelength 0.71073
_diffrn_reflns_av_R_equivalents 0.0225
_diffrn_reflns_av_sigmaI/netI 0.0207
_diffrn_reflns_Laue_measured_fraction_full 1.000
_diffrn_reflns_Laue_measured_fraction_max 0.996
_diffrn_reflns_limit_h_max 13
_diffrn_reflns_limit_h_min -13
_diffrn_reflns_limit_k_max 13
_diffrn_reflns_limit_k_min -13
_diffrn_reflns_limit_l_max 13
_diffrn_reflns_limit_l_min -13
_diffrn_reflns_number 22458
_diffrn_reflns_point_group_measured_fraction_full 1.000
_diffrn_reflns_point_group_measured_fraction_max 0.996
_diffrn_reflns_theta_full 25.242
_diffrn_reflns_theta_max 28.383
_diffrn_reflns_theta_min 2.271
_exptl_absorpt_coefficient_mu 0.080
_exptl_absorpt_correction_T_max 1.0000
_exptl_absorpt_correction_T_min 0.9394
_exptl_absorpt_correction_type numerical
_exptl_absorpt_process_details
;                                                              
SADABS [6]                                         
;
_exptl_crystal_colour colourless
_exptl_crystal_density_diffrn 1.269
_exptl_crystal_description block
_exptl_crystal_F_000 320
_exptl_crystal_size_max 0.419
_exptl_crystal_size_mid 0.207
_exptl_crystal_size_min 0.119
_refine_diff_density_max 0.254
_refine_diff_density_min -0.182
_refine_diff_density_rms 0.039
_refine_ls_extinction_coef .
_refine_ls_extinction_method none
_refine_ls_goodness_of_fit_ref 1.058
_refine_ls_hydrogen_treatment constr
_refine_ls_matrix_type full
_refine_ls_number_parameters 209
_refine_ls_number_reflns 3952
_refine_ls_number_restraints 0
_refine_ls_restrained_S_all 1.058
_refine_ls_R_factor_all 0.0658
_refine_ls_R_factor_gt 0.0463
_refine_ls_shift/su_max 0.000
_refine_ls_shift/su_mean 0.000
_refine_ls_structure_factor_coef Fsqd
_refine_ls_weighting_details 'w=1/[\s^2^(Fo^2^)+(0.0349P)^2^+0.3671P] where P=(Fo^2^+2Fc^2^)/3'
_refine_ls_weighting_scheme calc
_refine_ls_wR_factor_gt 0.0981
_refine_ls_wR_factor_ref 0.1101
_reflns_Friedel_coverage 0.000
_reflns_Friedel_fraction_full .
_reflns_Friedel_fraction_max .
_reflns_number_gt 3109
_reflns_number_total 3952
_reflns_threshold_expression 'I > 2\s(I)'
_cod_data_source_file suppl_j_ncrs-2020-0570_suppl.cif
_cod_data_source_block g
_cod_original_cell_volume 791.59(8)
_cod_database_code 8104828
_shelx_space_group_comment
;
The symmetry employed for this shelxl refinement is uniquely defined
by the following loop, which should always be used as a source of
symmetry information in preference to the above space-group names.
They are only intended as comments.
;
_iucr_geom_bonds_special_details
;                                                              
<i>C<i>~g~(1) is the centroid of carbon atoms C31--C36.    
<i>C<i>~g~(2) is the centroid of carbon atoms C11--C16.
<i>C<i>~g~(3) is the centroid of carbon atoms C21--C26.            
;

loop_
_space_group_symop_operation_xyz
'x, y, z'
'-x, -y, -z'

loop_
_atom_site_label
_atom_site_type_symbol
_atom_site_fract_x
_atom_site_fract_y
_atom_site_fract_z
_atom_site_U_iso_or_equiv
_atom_site_adp_type
_atom_site_occupancy
_atom_site_site_symmetry_order
_atom_site_calc_flag
_atom_site_refinement_flags_posn
_atom_site_refinement_flags_adp
_atom_site_refinement_flags_occupancy
_atom_site_disorder_assembly
_atom_site_disorder_group
O1 O 0.81381(13) 0.95368(14) 0.18355(15) 0.0454(3) Uani 1 1 d . . . . .
H1 H 0.900134 1.003734 0.132579 0.068 Uiso 1 1 calc R U . . .
O2 O 0.91625(12) 0.87683(14) -0.01574(15) 0.0456(3) Uani 1 1 d . . . . .
C1 C 0.80645(16) 0.88018(16) 0.10321(18) 0.0305(3) Uani 1 1 d . . . . .
C2 C 0.64473(15) 0.80895(17) 0.17788(18) 0.0310(3) Uani 1 1 d . . . . .
H2A H 0.579379 0.890711 0.164930 0.037 Uiso 1 1 calc R U . . .
H2B H 0.610978 0.751898 0.297020 0.037 Uiso 1 1 calc R U . . .
C3 C 0.60741(14) 0.70288(15) 0.11586(16) 0.0233(3) Uani 1 1 d . . . . .
C11 C 0.43200(14) 0.69591(14) 0.17481(16) 0.0235(3) Uani 1 1 d . . . . .
C12 C 0.33224(16) 0.66003(16) 0.33964(17) 0.0300(3) Uani 1 1 d . . . . .
H12 H 0.372971 0.640437 0.414901 0.036 Uiso 1 1 calc R U . . .
C13 C 0.17508(16) 0.65255(18) 0.39514(19) 0.0361(3) Uani 1 1 d . . . . .
H13 H 0.109402 0.628144 0.507641 0.043 Uiso 1 1 calc R U . . .
C14 C 0.11298(16) 0.68042(18) 0.2877(2) 0.0360(3) Uani 1 1 d . . . . .
H14 H 0.005196 0.676079 0.325815 0.043 Uiso 1 1 calc R U . . .
C15 C 0.20923(16) 0.71448(17) 0.1251(2) 0.0334(3) Uani 1 1 d . . . . .
H15 H 0.167468 0.732618 0.050963 0.040 Uiso 1 1 calc R U . . .
C16 C 0.36747(15) 0.72250(15) 0.06865(17) 0.0278(3) Uani 1 1 d . . . . .
H16 H 0.432408 0.746449 -0.043904 0.033 Uiso 1 1 calc R U . . .
C21 C 0.65180(15) 0.54540(15) 0.19076(16) 0.0261(3) Uani 1 1 d . . . . .
C22 C 0.80182(17) 0.52637(19) 0.16792(19) 0.0378(4) Uani 1 1 d . . . . .
H22 H 0.874139 0.611566 0.115692 0.045 Uiso 1 1 calc R U . . .
C23 C 0.8473(2) 0.3852(2) 0.2201(2) 0.0470(4) Uani 1 1 d . . . . .
H23 H 0.950141 0.374804 0.203098 0.056 Uiso 1 1 calc R U . . .
C24 C 0.7445(2) 0.2600(2) 0.2965(2) 0.0481(5) Uani 1 1 d . . . . .
H24 H 0.776344 0.163443 0.330873 0.058 Uiso 1 1 calc R U . . .
C25 C 0.5952(2) 0.27615(19) 0.3225(2) 0.0451(4) Uani 1 1 d . . . . .
H25 H 0.523155 0.190391 0.376629 0.054 Uiso 1 1 calc R U . . .
C26 C 0.54960(18) 0.41780(17) 0.26968(19) 0.0352(3) Uani 1 1 d . . . . .
H26 H 0.446309 0.427323 0.288051 0.042 Uiso 1 1 calc R U . . .
C31 C 0.68874(14) 0.76403(14) -0.07229(16) 0.0234(3) Uani 1 1 d . . . . .
C32 C 0.70684(17) 0.91619(16) -0.17119(19) 0.0337(3) Uani 1 1 d . . . . .
H32 H 0.673764 0.984383 -0.121934 0.040 Uiso 1 1 calc R U . . .
C33 C 0.7721(2) 0.96903(18) -0.3394(2) 0.0450(4) Uani 1 1 d . . . . .
H33 H 0.784257 1.073210 -0.404599 0.054 Uiso 1 1 calc R U . . .
C34 C 0.82012(19) 0.87222(19) -0.41482(19) 0.0418(4) Uani 1 1 d . . . . .
H34 H 0.865532 0.909320 -0.530847 0.050 Uiso 1 1 calc R U . . .
C35 C 0.80099(16) 0.72135(17) -0.31882(18) 0.0315(3) Uani 1 1 d . . . . .
H35 H 0.832393 0.653567 -0.368712 0.038 Uiso 1 1 calc R U . . .
C36 C 0.73593(15) 0.66801(15) -0.14932(17) 0.0259(3) Uani 1 1 d . . . . .
H36 H 0.723429 0.563687 -0.084657 0.031 Uiso 1 1 calc R U . . .

loop_
_atom_site_aniso_label
_atom_site_aniso_U_11
_atom_site_aniso_U_22
_atom_site_aniso_U_33
_atom_site_aniso_U_23
_atom_site_aniso_U_13
_atom_site_aniso_U_12
O1 0.0373(6) 0.0613(8) 0.0446(7) -0.0340(6) -0.0098(5) -0.0140(5)
O2 0.0256(5) 0.0639(8) 0.0566(7) -0.0430(6) -0.0078(5) -0.0058(5)
C1 0.0290(7) 0.0343(7) 0.0353(8) -0.0191(6) -0.0155(6) 0.0005(6)
C2 0.0242(7) 0.0393(8) 0.0363(8) -0.0248(7) -0.0104(6) -0.0001(6)
C3 0.0191(6) 0.0273(6) 0.0280(6) -0.0163(5) -0.0099(5) 0.0022(5)
C11 0.0196(6) 0.0222(6) 0.0304(7) -0.0142(5) -0.0095(5) 0.0013(5)
C12 0.0252(7) 0.0364(8) 0.0309(7) -0.0180(6) -0.0108(6) 0.0018(6)
C13 0.0252(7) 0.0426(9) 0.0355(8) -0.0213(7) -0.0045(6) 0.0002(6)
C14 0.0196(6) 0.0397(8) 0.0495(9) -0.0238(7) -0.0116(6) 0.0041(6)
C15 0.0269(7) 0.0367(8) 0.0450(8) -0.0203(7) -0.0206(6) 0.0067(6)
C16 0.0251(7) 0.0309(7) 0.0311(7) -0.0166(6) -0.0123(6) 0.0033(5)
C21 0.0263(6) 0.0330(7) 0.0242(6) -0.0159(6) -0.0127(5) 0.0075(5)
C22 0.0294(7) 0.0488(9) 0.0366(8) -0.0188(7) -0.0164(6) 0.0100(7)
C23 0.0426(9) 0.0650(12) 0.0410(9) -0.0261(9) -0.0252(8) 0.0276(9)
C24 0.0725(13) 0.0451(10) 0.0386(9) -0.0221(8) -0.0349(9) 0.0312(9)
C25 0.0641(11) 0.0319(8) 0.0453(9) -0.0160(7) -0.0304(9) 0.0095(8)
C26 0.0387(8) 0.0322(8) 0.0408(8) -0.0163(7) -0.0224(7) 0.0068(6)
C31 0.0178(6) 0.0260(6) 0.0280(7) -0.0138(5) -0.0094(5) 0.0016(5)
C32 0.0390(8) 0.0256(7) 0.0368(8) -0.0154(6) -0.0148(7) 0.0021(6)
C33 0.0589(11) 0.0274(8) 0.0378(9) -0.0062(7) -0.0185(8) -0.0022(7)
C34 0.0449(9) 0.0429(9) 0.0270(8) -0.0111(7) -0.0097(7) -0.0016(7)
C35 0.0257(7) 0.0389(8) 0.0323(7) -0.0206(6) -0.0100(6) 0.0050(6)
C36 0.0223(6) 0.0266(7) 0.0303(7) -0.0141(5) -0.0110(5) 0.0032(5)

loop_
_atom_type_symbol
_atom_type_description
_atom_type_scat_dispersion_real
_atom_type_scat_dispersion_imag
_atom_type_scat_source
C C 0.0033 0.0016 'International Tables Vol C Tables 4.2.6.8 and 6.1.1.4'
H H 0.0000 0.0000 'International Tables Vol C Tables 4.2.6.8 and 6.1.1.4'
O O 0.0106 0.0060 'International Tables Vol C Tables 4.2.6.8 and 6.1.1.4'

loop_
_geom_angle_atom_site_label_1
_geom_angle_atom_site_label_2
_geom_angle_atom_site_label_3
_geom_angle
_geom_angle_site_symmetry_1
_geom_angle_site_symmetry_3
C1 O1 H1 109.5 . .
O2 C1 O1 122.67(13) . .
O2 C1 C2 127.03(13) . .
O1 C1 C2 110.28(12) . .
C1 C2 C3 120.67(11) . .
C1 C2 H2A 107.2 . .
C3 C2 H2A 107.2 . .
C1 C2 H2B 107.2 . .
C3 C2 H2B 107.2 . .
H2A C2 H2B 106.8 . .
C31 C3 C21 109.53(10) . .
C31 C3 C11 108.88(10) . .
C21 C3 C11 110.16(10) . .
C31 C3 C2 112.06(11) . .
C21 C3 C2 110.77(11) . .
C11 C3 C2 105.36(10) . .
C16 C11 C12 117.60(12) . .
C16 C11 C3 122.20(12) . .
C12 C11 C3 120.20(12) . .
C13 C12 C11 121.17(13) . .
C13 C12 H12 119.4 . .
C11 C12 H12 119.4 . .
C12 C13 C14 120.46(14) . .
C12 C13 H13 119.8 . .
C14 C13 H13 119.8 . .
C15 C14 C13 119.29(13) . .
C15 C14 H14 120.4 . .
C13 C14 H14 120.4 . .
C14 C15 C16 120.44(14) . .
C14 C15 H15 119.8 . .
C16 C15 H15 119.8 . .
C15 C16 C11 121.04(13) . .
C15 C16 H16 119.5 . .
C11 C16 H16 119.5 . .
C26 C21 C22 117.42(14) . .
C26 C21 C3 121.99(12) . .
C22 C21 C3 120.35(13) . .
C23 C22 C21 121.13(16) . .
C23 C22 H22 119.4 . .
C21 C22 H22 119.4 . .
C24 C23 C22 120.54(16) . .
C24 C23 H23 119.7 . .
C22 C23 H23 119.7 . .
C25 C24 C23 119.32(16) . .
C25 C24 H24 120.3 . .
C23 C24 H24 120.3 . .
C24 C25 C26 120.18(17) . .
C24 C25 H25 119.9 . .
C26 C25 H25 119.9 . .
C21 C26 C25 121.39(15) . .
C21 C26 H26 119.3 . .
C25 C26 H26 119.3 . .
C36 C31 C32 117.61(13) . .
C36 C31 C3 120.83(12) . .
C32 C31 C3 121.37(12) . .
C33 C32 C31 120.92(14) . .
C33 C32 H32 119.5 . .
C31 C32 H32 119.5 . .
C32 C33 C34 120.89(15) . .
C32 C33 H33 119.6 . .
C34 C33 H33 119.6 . .
C35 C34 C33 118.95(15) . .
C35 C34 H34 120.5 . .
C33 C34 H34 120.5 . .
C34 C35 C36 120.21(14) . .
C34 C35 H35 119.9 . .
C36 C35 H35 119.9 . .
C35 C36 C31 121.40(13) . .
C35 C36 H36 119.3 . .
C31 C36 H36 119.3 . .

loop_
_geom_bond_atom_site_label_1
_geom_bond_atom_site_label_2
_geom_bond_distance
_geom_bond_site_symmetry_2
O1 C1 1.3179(17) .
O1 H1 0.8400 .
O2 C1 1.2120(18) .
C1 C2 1.5118(19) .
C2 C3 1.5639(18) .
C2 H2A 0.9900 .
C2 H2B 0.9900 .
C3 C31 1.5384(18) .
C3 C21 1.5467(18) .
C3 C11 1.5497(17) .
C11 C16 1.3950(19) .
C11 C12 1.3981(19) .
C12 C13 1.385(2) .
C12 H12 0.9500 .
C13 C14 1.386(2) .
C13 H13 0.9500 .
C14 C15 1.378(2) .
C14 H14 0.9500 .
C15 C16 1.3938(19) .
C15 H15 0.9500 .
C16 H16 0.9500 .
C21 C26 1.388(2) .
C21 C22 1.3942(19) .
C22 C23 1.387(2) .
C22 H22 0.9500 .
C23 C24 1.377(3) .
C23 H23 0.9500 .
C24 C25 1.377(3) .
C24 H24 0.9500 .
C25 C26 1.392(2) .
C25 H25 0.9500 .
C26 H26 0.9500 .
C31 C36 1.3901(18) .
C31 C32 1.3945(19) .
C32 C33 1.379(2) .
C32 H32 0.9500 .
C33 C34 1.386(2) .
C33 H33 0.9500 .
C34 C35 1.378(2) .
C34 H34 0.9500 .
C35 C36 1.389(2) .
C35 H35 0.9500 .
C36 H36 0.9500 .

loop_
_geom_hbond_atom_site_label_D
_geom_hbond_atom_site_label_H
_geom_hbond_atom_site_label_A
_geom_hbond_distance_DH
_geom_hbond_distance_HA
_geom_hbond_distance_DA
_geom_hbond_angle_DHA
_geom_hbond_site_symmetry_A
O1 H1 O2 0.84 1.84 2.6771(15) 176.5 2_775
C16 H16 <i>C<i>~g~(1) 0.95 2.84 3.5688(17) 134 1_555
C26 H26 <i>C<i>~g~(2) 0.95 2.97 3.680(2) 133 1_555
C32 H32 <i>C<i>~g~(2) 0.95 2.98 3.7302(19) 136 2_675
C36 H36 <i>C<i>~g~(3) 0.95 2.92 3.6009(16) 130 1_555

loop_
_geom_torsion_atom_site_label_1
_geom_torsion_atom_site_label_2
_geom_torsion_atom_site_label_3
_geom_torsion_atom_site_label_4
_geom_torsion
_geom_torsion_site_symmetry_1
_geom_torsion_site_symmetry_2
_geom_torsion_site_symmetry_3
_geom_torsion_site_symmetry_4
O2 C1 C2 C3 7.6(2) . . . .
O1 C1 C2 C3 -174.34(13) . . . .
C1 C2 C3 C31 -43.21(18) . . . .
C1 C2 C3 C21 79.43(16) . . . .
C1 C2 C3 C11 -161.47(13) . . . .
C31 C3 C11 C16 8.15(16) . . . .
C21 C3 C11 C16 -111.97(13) . . . .
C2 C3 C11 C16 128.52(13) . . . .
C31 C3 C11 C12 -172.77(12) . . . .
C21 C3 C11 C12 67.11(15) . . . .
C2 C3 C11 C12 -52.39(16) . . . .
C16 C11 C12 C13 -0.6(2) . . . .
C3 C11 C12 C13 -179.72(13) . . . .
C11 C12 C13 C14 0.1(2) . . . .
C12 C13 C14 C15 0.5(2) . . . .
C13 C14 C15 C16 -0.7(2) . . . .
C14 C15 C16 C11 0.2(2) . . . .
C12 C11 C16 C15 0.4(2) . . . .
C3 C11 C16 C15 179.54(12) . . . .
C31 C3 C21 C26 -107.62(14) . . . .
C11 C3 C21 C26 12.10(17) . . . .
C2 C3 C21 C26 128.27(13) . . . .
C31 C3 C21 C22 66.60(15) . . . .
C11 C3 C21 C22 -173.68(12) . . . .
C2 C3 C21 C22 -57.51(16) . . . .
C26 C21 C22 C23 0.9(2) . . . .
C3 C21 C22 C23 -173.59(13) . . . .
C21 C22 C23 C24 -0.2(2) . . . .
C22 C23 C24 C25 -0.8(3) . . . .
C23 C24 C25 C26 1.0(3) . . . .
C22 C21 C26 C25 -0.7(2) . . . .
C3 C21 C26 C25 173.69(14) . . . .
C24 C25 C26 C21 -0.2(2) . . . .
C21 C3 C31 C36 24.47(16) . . . .
C11 C3 C31 C36 -96.04(14) . . . .
C2 C3 C31 C36 147.82(12) . . . .
C21 C3 C31 C32 -160.68(12) . . . .
C11 C3 C31 C32 78.81(15) . . . .
C2 C3 C31 C32 -37.33(17) . . . .
C36 C31 C32 C33 -1.3(2) . . . .
C3 C31 C32 C33 -176.27(14) . . . .
C31 C32 C33 C34 0.6(3) . . . .
C32 C33 C34 C35 0.4(3) . . . .
C33 C34 C35 C36 -0.7(2) . . . .
C34 C35 C36 C31 0.0(2) . . . .
C32 C31 C36 C35 0.96(19) . . . .
C3 C31 C36 C35 176.00(12) . . . .
